data_7247857
loop_
_publ_author_name
'Qi, Jing'
'Wang, Xiyan'
'Wang, Gan'
'Dubbaka, Srinivas Reddy'
'O'Neill, Patrick'
'Ang, Hwee Ting'
'Wu, Jie'

_publ_section_title
;
 Sustainable electrocatalytic oxidation of N-alkylamides to acyclic imides
 using H2O
;
_journal_issue 1
_journal_name_full 'Green Chemistry'
_journal_page_first 306
_journal_page_last 311
_journal_paper_doi 10.1039/D3GC04010K
_journal_volume 26
_journal_year 2024
_chemical_formula_sum 'C9 H6 N2 O2'
_chemical_formula_weight 174.16
_space_group_crystal_system triclinic
_space_group_IT_number 2
_space_group_name_Hall '-P 1'
_space_group_name_H-M_alt 'P -1'
_atom_sites_solution_hydrogens mixed
_atom_sites_solution_primary 'Dual Space'
_audit_creation_method SHELXL-2019/1
_audit_update_record
;
2023-07-10 deposited with the CCDC.	2023-12-05 downloaded from the CCDC.
;
_cell_angle_alpha 94.101(2)
_cell_angle_beta 93.691(2)
_cell_angle_gamma 96.948(2)
_cell_formula_units_Z 2
_cell_length_a 3.7781(2)
_cell_length_b 7.5804(3)
_cell_length_c 14.7776(6)
_cell_measurement_reflns_used 5946
_cell_measurement_temperature 100(2)
_cell_measurement_theta_max 29.51
_cell_measurement_theta_min 2.72
_cell_volume 417.90(3)
_computing_cell_refinement 'APEX4 v2021.10-1 (Bruker AXS)'
_computing_data_collection 'APEX4 (Bruker AXS)'
_computing_data_reduction 'SAINT V8.32B (Bruker AXS Inc., 2014)'
_computing_molecular_graphics 'Bruker SHELXTL'
_computing_publication_material 'Bruker SHELXTL'
_computing_structure_refinement 'SHELXL--2014 (Sheldrick 2014)'
_computing_structure_solution 'SHELXT--(Sheldrick 2015)'
_diffrn_ambient_temperature 100(2)
_diffrn_measured_fraction_theta_full 0.990
_diffrn_measured_fraction_theta_max 0.990
_diffrn_measurement_device_type 'Bruker D8 Venture'
_diffrn_measurement_method '\f and \w scans'
_diffrn_radiation_type MoK\a
_diffrn_radiation_wavelength 0.71073
_diffrn_reflns_av_R_equivalents 0.0421
_diffrn_reflns_av_unetI/netI 0.0267
_diffrn_reflns_Laue_measured_fraction_full 0.990
_diffrn_reflns_Laue_measured_fraction_max 0.990
_diffrn_reflns_limit_h_max 5
_diffrn_reflns_limit_h_min -5
_diffrn_reflns_limit_k_max 10
_diffrn_reflns_limit_k_min -10
_diffrn_reflns_limit_l_max 20
_diffrn_reflns_limit_l_min -17
_diffrn_reflns_number 11723
_diffrn_reflns_point_group_measured_fraction_full 0.990
_diffrn_reflns_point_group_measured_fraction_max 0.990
_diffrn_reflns_theta_full 25.242
_diffrn_reflns_theta_max 29.553
_diffrn_reflns_theta_min 3.723
_diffrn_source 'Microfocus Sealed Tube'
_exptl_absorpt_coefficient_mu 0.101
_exptl_absorpt_correction_T_max 0.7459
_exptl_absorpt_correction_T_min 0.7132
_exptl_absorpt_correction_type multi-scan
_exptl_absorpt_process_details
; 
SADABS-2016/2 (Bruker,2016/2) was used for absorption correction. 
wR2(int) was 0.0870 before and 0.0486 after correction. 
The Ratio of minimum to maximum transmission is 0.9562. 
The \l/2 correction factor is Not present. 
;
_exptl_crystal_colour colourless
_exptl_crystal_density_diffrn 1.384
_exptl_crystal_density_meas ?
_exptl_crystal_density_method 'Not Measured'
_exptl_crystal_description needle
_exptl_crystal_F_000 180
_exptl_crystal_size_max 0.188
_exptl_crystal_size_mid 0.117
_exptl_crystal_size_min 0.099
_refine_diff_density_max 0.449
_refine_diff_density_min -0.196
_refine_diff_density_rms 0.049
_refine_ls_extinction_method none
_refine_ls_goodness_of_fit_ref 1.055
_refine_ls_hydrogen_treatment mixed
_refine_ls_matrix_type full
_refine_ls_number_parameters 122
_refine_ls_number_reflns 2329
_refine_ls_number_restraints 0
_refine_ls_restrained_S_all 1.055
_refine_ls_R_factor_all 0.0419
_refine_ls_R_factor_gt 0.0385
_refine_ls_shift/su_max 0.000
_refine_ls_shift/su_mean 0.000
_refine_ls_structure_factor_coef Fsqd
_refine_ls_weighting_details 'w=1/[\s^2^(Fo^2^)+(0.0672P)^2^+0.0785P] where P=(Fo^2^+2Fc^2^)/3'
_refine_ls_weighting_scheme calc
_refine_ls_wR_factor_gt 0.1091
_refine_ls_wR_factor_ref 0.1135
_reflns_Friedel_coverage 0.000
_reflns_number_gt 2110
_reflns_number_total 2329
_reflns_threshold_expression 'I > 2\s(I)'
_cod_data_source_file d3gc04010k2.cif
_cod_data_source_block M266
_cod_depositor_comments
;
The following automatic conversions were performed:

data item '_exptl_absorpt_correction_type' value 'Multi-scan' was
changed to 'multi-scan' in accordance with the
/home/data/users/saulius/crontab/automatic-downloads/rss-feeds/RSC/lib/dictionaries/cif_core.dic
dictionary named 'cif_core.dic' version 2.4.2 last updated on
2011-04-26.

data item '_exptl_crystal_density_meas' value 'Not Measured' was
changed to '?' -- the value is perceived as not measured.

Automatic conversion script
Id: cif_fix_values 8170 2020-07-09 18:12:32Z antanas 

 Adding full bibliography for 7247857.cif.
;
_cod_database_code 7247857
_shelx_shelxl_version_number 2019/1
_shelx_space_group_comment
; 
The symmetry employed for this shelxl refinement is uniquely defined 
by the following loop, which should always be used as a source of 
symmetry information in preference to the above space-group names. 
They are only intended as comments. 
;
_computing_bruker_data_scaling 'SADABS V2016/2 (Bruker AXS Inc.)'

loop_
_space_group_symop_operation_xyz
'x, y, z'
'-x, -y, -z'

loop_
_atom_site_label
_atom_site_type_symbol
_atom_site_fract_x
_atom_site_fract_y
_atom_site_fract_z
_atom_site_U_iso_or_equiv
_atom_site_adp_type
_atom_site_occupancy
_atom_site_site_symmetry_order
_atom_site_calc_flag
_atom_site_refinement_flags_posn
_atom_site_refinement_flags_adp
_atom_site_refinement_flags_occupancy
_atom_site_disorder_assembly
_atom_site_disorder_group
O1 O 0.28030(19) 0.11039(9) 0.58259(5) 0.02292(17) Uani 1 1 d . . . . .
O2 O 0.22541(17) 0.47454(8) 0.40494(4) 0.02106(17) Uani 1 1 d . . . . .
N1 N 0.3737(2) 0.20622(10) 0.44271(5) 0.01774(17) Uani 1 1 d . . . . .
N2 N 0.9227(3) 0.22264(13) -0.04524(6) 0.0306(2) Uani 1 1 d . . . . .
H1 H 0.474(4) 0.108(2) 0.4279(10) 0.033(3) Uiso 1 1 d . . . . .
C1 C 0.2489(2) 0.22143(11) 0.52785(6) 0.01771(18) Uani 1 1 d . . . . .
H1A H 0.133854 0.322274 0.544698 0.021 Uiso 1 1 calc R U . . .
C2 C 0.3462(2) 0.33739(11) 0.38275(6) 0.01644(18) Uani 1 1 d . . . . .
C3 C 0.4721(2) 0.30288(11) 0.29014(6) 0.01692(18) Uani 1 1 d . . . . .
C4 C 0.5226(2) 0.13384(12) 0.25357(6) 0.01958(19) Uani 1 1 d . . . . .
H4 H 0.478497 0.033704 0.288248 0.023 Uiso 1 1 calc R U . . .
C5 C 0.6372(2) 0.11161(12) 0.16645(6) 0.0212(2) Uani 1 1 d . . . . .
H5 H 0.671529 -0.003352 0.141204 0.025 Uiso 1 1 calc R U . . .
C6 C 0.7013(2) 0.26000(13) 0.11657(6) 0.0207(2) Uani 1 1 d . . . . .
C7 C 0.6509(3) 0.42985(13) 0.15251(6) 0.0235(2) Uani 1 1 d . . . . .
H7 H 0.695283 0.530046 0.117889 0.028 Uiso 1 1 calc R U . . .
C8 C 0.5354(2) 0.45032(12) 0.23929(6) 0.0214(2) Uani 1 1 d . . . . .
H8 H 0.499078 0.565149 0.264301 0.026 Uiso 1 1 calc R U . . .
C9 C 0.8238(3) 0.23828(13) 0.02636(7) 0.0244(2) Uani 1 1 d . . . . .

loop_
_atom_site_aniso_label
_atom_site_aniso_U_11
_atom_site_aniso_U_22
_atom_site_aniso_U_33
_atom_site_aniso_U_23
_atom_site_aniso_U_13
_atom_site_aniso_U_12
O1 0.0309(4) 0.0194(3) 0.0210(3) 0.0036(2) 0.0078(3) 0.0090(3)
O2 0.0251(3) 0.0179(3) 0.0218(3) 0.0007(2) 0.0042(2) 0.0086(2)
N1 0.0208(4) 0.0150(3) 0.0187(4) 0.0007(3) 0.0049(3) 0.0059(3)
N2 0.0331(5) 0.0339(5) 0.0244(4) 0.0008(3) 0.0081(3) 0.0006(4)
C1 0.0185(4) 0.0162(4) 0.0189(4) -0.0004(3) 0.0038(3) 0.0041(3)
C2 0.0149(4) 0.0158(4) 0.0185(4) 0.0001(3) 0.0012(3) 0.0024(3)
C3 0.0149(4) 0.0190(4) 0.0171(4) 0.0003(3) 0.0017(3) 0.0036(3)
C4 0.0218(4) 0.0190(4) 0.0182(4) 0.0007(3) 0.0020(3) 0.0041(3)
C5 0.0221(4) 0.0220(4) 0.0194(4) -0.0022(3) 0.0020(3) 0.0047(3)
C6 0.0169(4) 0.0271(5) 0.0181(4) 0.0006(3) 0.0024(3) 0.0023(3)
C7 0.0258(4) 0.0238(4) 0.0215(4) 0.0047(3) 0.0054(3) 0.0028(3)
C8 0.0239(4) 0.0192(4) 0.0220(4) 0.0016(3) 0.0042(3) 0.0042(3)
C9 0.0228(4) 0.0279(5) 0.0223(4) 0.0009(3) 0.0030(3) 0.0018(4)

loop_
_atom_type_symbol
_atom_type_description
_atom_type_scat_dispersion_real
_atom_type_scat_dispersion_imag
_atom_type_scat_source
C C 0.0033 0.0016 'International Tables Vol C Tables 4.2.6.8 and 6.1.1.4'
H H 0.0000 0.0000 'International Tables Vol C Tables 4.2.6.8 and 6.1.1.4'
N N 0.0061 0.0033 'International Tables Vol C Tables 4.2.6.8 and 6.1.1.4'
O O 0.0106 0.0060 'International Tables Vol C Tables 4.2.6.8 and 6.1.1.4'

loop_
_geom_angle_atom_site_label_1
_geom_angle_atom_site_label_2
_geom_angle_atom_site_label_3
_geom_angle
_geom_angle_site_symmetry_1
_geom_angle_site_symmetry_3
_geom_angle_publ_flag
C1 N1 C2 121.44(7) . . ?
C1 N1 H1 116.9(9) . . ?
C2 N1 H1 121.7(9) . . ?
O1 C1 N1 122.48(8) . . ?
O1 C1 H1A 118.8 . . ?
N1 C1 H1A 118.8 . . ?
O2 C2 N1 121.30(8) . . ?
O2 C2 C3 121.67(8) . . ?
N1 C2 C3 117.03(7) . . ?
C4 C3 C8 120.14(8) . . ?
C4 C3 C2 123.30(8) . . ?
C8 C3 C2 116.56(8) . . ?
C5 C4 C3 120.09(8) . . ?
C5 C4 H4 120.0 . . ?
C3 C4 H4 120.0 . . ?
C4 C5 C6 119.21(8) . . ?
C4 C5 H5 120.4 . . ?
C6 C5 H5 120.4 . . ?
C5 C6 C7 121.14(8) . . ?
C5 C6 C9 119.55(8) . . ?
C7 C6 C9 119.31(8) . . ?
C8 C7 C6 119.14(8) . . ?
C8 C7 H7 120.4 . . ?
C6 C7 H7 120.4 . . ?
C7 C8 C3 120.27(8) . . ?
C7 C8 H8 119.9 . . ?
C3 C8 H8 119.9 . . ?
N2 C9 C6 179.35(11) . . ?

loop_
_geom_bond_atom_site_label_1
_geom_bond_atom_site_label_2
_geom_bond_distance
_geom_bond_site_symmetry_2
_geom_bond_publ_flag
O1 C1 1.2192(11) . ?
O2 C2 1.2173(10) . ?
N1 C1 1.3737(11) . ?
N1 C2 1.3870(11) . ?
N1 H1 0.892(15) . ?
N2 C9 1.1477(13) . ?
C1 H1A 0.9500 . ?
C2 C3 1.4934(12) . ?
C3 C4 1.3941(12) . ?
C3 C8 1.3963(12) . ?
C4 C5 1.3900(12) . ?
C4 H4 0.9500 . ?
C5 C6 1.3939(13) . ?
C5 H5 0.9500 . ?
C6 C7 1.3966(13) . ?
C6 C9 1.4438(12) . ?
C7 C8 1.3853(12) . ?
C7 H7 0.9500 . ?
C8 H8 0.9500 . ?

loop_
_geom_hbond_atom_site_label_D
_geom_hbond_atom_site_label_H
_geom_hbond_atom_site_label_A
_geom_hbond_distance_DH
_geom_hbond_distance_HA
_geom_hbond_distance_DA
_geom_hbond_angle_DHA
_geom_hbond_site_symmetry_A
_geom_hbond_publ_flag
N1 H1 O1 0.892(15) 1.998(15) 2.8814(10) 170.3(13) 2_656 yes
C1 H1A O2 0.95 2.29 3.2266(10) 168.9 2_566 yes

loop_
_geom_torsion_atom_site_label_1
_geom_torsion_atom_site_label_2
_geom_torsion_atom_site_label_3
_geom_torsion_atom_site_label_4
_geom_torsion
_geom_torsion_site_symmetry_1
_geom_torsion_site_symmetry_2
_geom_torsion_site_symmetry_3
_geom_torsion_site_symmetry_4
_geom_torsion_publ_flag
C2 N1 C1 O1 -177.69(8) . . . . ?
C1 N1 C2 O2 3.43(13) . . . . ?
C1 N1 C2 C3 -176.74(7) . . . . ?
O2 C2 C3 C4 -162.53(9) . . . . ?
N1 C2 C3 C4 17.64(12) . . . . ?
O2 C2 C3 C8 16.66(12) . . . . ?
N1 C2 C3 C8 -163.17(8) . . . . ?
C8 C3 C4 C5 0.22(13) . . . . ?
C2 C3 C4 C5 179.38(8) . . . . ?
C3 C4 C5 C6 0.12(13) . . . . ?
C4 C5 C6 C7 -0.25(14) . . . . ?
C4 C5 C6 C9 179.41(8) . . . . ?
C5 C6 C7 C8 0.04(14) . . . . ?
C9 C6 C7 C8 -179.62(8) . . . . ?
C6 C7 C8 C3 0.31(14) . . . . ?
C4 C3 C8 C7 -0.44(14) . . . . ?
C2 C3 C8 C7 -179.66(8) . . . . ?
